data_2228156
loop_
_publ_author_name
'Tian, Zhongzhen'
'Dong, Haijun'
'Li, Dongmei'
'Wang, Gaolei'

_publ_section_title
;
 1-[(1,3-Dithiolan-2-yl)methyl]-6-methyl-8-nitro-1,2,3,5,6,7-hexahydroimidazo[1,2-<i>c</i>]pyrimidine
;
_journal_coeditor_code ZL2297
_journal_issue 9
_journal_name_full 'Acta Crystallographica Section E'
_journal_page_first o2330
_journal_paper_doi 10.1107/S160053681003206X
_journal_volume 66
_journal_year 2010
_chemical_formula_iupac 'C11 H18 N4 O2 S2'
_chemical_formula_moiety 'C11 H18 N4 O2 S2'
_chemical_formula_sum 'C11 H18 N4 O2 S2'
_chemical_formula_weight 302.41
_chemical_name_systematic
;
1-[(1,3-Dithiolan-2-yl)methyl]-6-methyl-8-nitro-1,2,3,5,6,7-
hexahydroimidazo[1,2-<i>c</i>]pyrimidine
;
_space_group_IT_number 2
_symmetry_cell_setting triclinic
_symmetry_space_group_name_Hall '-P 1'
_symmetry_space_group_name_H-M 'P -1'
_atom_sites_solution_hydrogens geom
_atom_sites_solution_primary direct
_atom_sites_solution_secondary difmap
_audit_creation_method SHELXL-97
_cell_angle_alpha 80.4610(10)
_cell_angle_beta 83.4970(10)
_cell_angle_gamma 68.0430(10)
_cell_formula_units_Z 2
_cell_length_a 8.0326(7)
_cell_length_b 9.3521(8)
_cell_length_c 10.1109(9)
_cell_measurement_reflns_used 4541
_cell_measurement_temperature 293(2)
_cell_measurement_theta_max 27.65
_cell_measurement_theta_min 2.37
_cell_volume 693.62(10)
_computing_cell_refinement 'SAINT (Bruker, 2005)'
_computing_data_collection 'APEX2 (Bruker, 2005)'
_computing_data_reduction 'SAINT (Bruker, 2005)'
_computing_molecular_graphics 'SHELXTL (Sheldrick, 2008)'
_computing_publication_material 'WinGX (Farrugia, 1999)'
_computing_structure_refinement 'SHELXL97 (Sheldrick, 2008)'
_computing_structure_solution 'SIR97 (Altomare <i>et al.</i>, 1999)'
_diffrn_ambient_temperature 293(2)
_diffrn_measured_fraction_theta_full 0.981
_diffrn_measured_fraction_theta_max 0.981
_diffrn_measurement_device_type 'Bruker APEXII CCD area-detector'
_diffrn_measurement_method '\f and \w scans'
_diffrn_radiation_monochromator graphite
_diffrn_radiation_source 'fine-focus sealed tube'
_diffrn_radiation_type MoK\a
_diffrn_radiation_wavelength 0.71073
_diffrn_reflns_av_R_equivalents 0.0195
_diffrn_reflns_av_sigmaI/netI 0.0197
_diffrn_reflns_limit_h_max 10
_diffrn_reflns_limit_h_min -10
_diffrn_reflns_limit_k_max 11
_diffrn_reflns_limit_k_min -12
_diffrn_reflns_limit_l_max 13
_diffrn_reflns_limit_l_min -13
_diffrn_reflns_number 7993
_diffrn_reflns_theta_full 27.66
_diffrn_reflns_theta_max 27.66
_diffrn_reflns_theta_min 2.05
_diffrn_standards_number 0
_exptl_absorpt_coefficient_mu 0.388
_exptl_absorpt_correction_T_max 0.9335
_exptl_absorpt_correction_T_min 0.9059
_exptl_absorpt_correction_type multi-scan
_exptl_absorpt_process_details '(SADABS; Bruker, 2005)'
_exptl_crystal_colour colourless
_exptl_crystal_density_diffrn 1.448
_exptl_crystal_density_method 'not measured'
_exptl_crystal_description prism
_exptl_crystal_F_000 320
_exptl_crystal_size_max 0.26
_exptl_crystal_size_mid 0.23
_exptl_crystal_size_min 0.18
_refine_diff_density_max 0.384
_refine_diff_density_min -0.338
_refine_ls_extinction_method none
_refine_ls_goodness_of_fit_ref 1.056
_refine_ls_hydrogen_treatment constr
_refine_ls_matrix_type full
_refine_ls_number_parameters 173
_refine_ls_number_reflns 3178
_refine_ls_number_restraints 0
_refine_ls_restrained_S_all 1.056
_refine_ls_R_factor_all 0.0413
_refine_ls_R_factor_gt 0.0369
_refine_ls_shift/su_max 0.000
_refine_ls_shift/su_mean 0.000
_refine_ls_structure_factor_coef Fsqd
_refine_ls_weighting_details 'calc w=1/[\s^2^(Fo^2^)+(0.0447P)^2^+0.2729P] where P=(Fo^2^+2Fc^2^)/3'
_refine_ls_weighting_scheme calc
_refine_ls_wR_factor_gt 0.0945
_refine_ls_wR_factor_ref 0.0981
_reflns_number_gt 2826
_reflns_number_total 3178
_reflns_threshold_expression I>2sigma(I)
_cod_data_source_file zl2297.cif
_cod_data_source_block I
_cod_database_code 2228156
_cod_database_fobs_code 2228156

loop_
_symmetry_equiv_pos_as_xyz
'x, y, z'
'-x, -y, -z'

loop_
_atom_site_type_symbol
_atom_site_label
_atom_site_fract_x
_atom_site_fract_y
_atom_site_fract_z
_atom_site_U_iso_or_equiv
_atom_site_adp_type
_atom_site_calc_flag
_atom_site_refinement_flags
_atom_site_occupancy
_atom_site_disorder_assembly
_atom_site_disorder_group
C C1 0.92947(18) 0.16249(17) 0.65277(14) 0.0319(3) Uani d . 1 . .
C C2 1.0078(2) 0.10338(19) 0.78875(16) 0.0375(3) Uani d . 1 . .
H H2A 0.9189 0.1516 0.8570 0.045 Uiso calc R 1 . .
H H2B 1.0364 -0.0081 0.8074 0.045 Uiso calc R 1 . .
C C3 1.2634(3) 0.0458(2) 0.9163(2) 0.0549(5) Uani d . 1 . .
H H3A 1.2903 -0.0628 0.9137 0.082 Uiso calc R 1 . .
H H3B 1.1876 0.0770 0.9949 0.082 Uiso calc R 1 . .
H H3C 1.3731 0.0636 0.9189 0.082 Uiso calc R 1 . .
C C4 1.2876(2) 0.0997(2) 0.67697(17) 0.0409(4) Uani d . 1 . .
H H4A 1.3993 0.1141 0.6851 0.049 Uiso calc R 1 . .
H H4B 1.3154 -0.0077 0.6650 0.049 Uiso calc R 1 . .
C C5 1.2874(2) 0.2345(2) 0.43686(17) 0.0459(4) Uani d . 1 . .
H H5A 1.3595 0.1393 0.4003 0.055 Uiso calc R 1 . .
H H5B 1.3635 0.2914 0.4466 0.055 Uiso calc R 1 . .
C C6 1.1325(2) 0.3324(3) 0.35069(19) 0.0544(5) Uani d . 1 . .
H H6A 1.1106 0.4422 0.3466 0.065 Uiso calc R 1 . .
H H6B 1.1554 0.3050 0.2602 0.065 Uiso calc R 1 . .
C C7 1.02457(19) 0.22041(17) 0.54533(14) 0.0316(3) Uani d . 1 . .
C C8 0.7976(2) 0.40401(18) 0.38887(15) 0.0361(3) Uani d . 1 . .
H H8A 0.8020 0.5074 0.3646 0.043 Uiso calc R 1 . .
H H8B 0.7182 0.4057 0.4688 0.043 Uiso calc R 1 . .
C C9 0.7185(2) 0.36571(18) 0.27473(15) 0.0369(3) Uani d . 1 . .
H H9 0.7140 0.2614 0.3005 0.044 Uiso calc R 1 . .
C C10 0.7343(3) 0.5774(2) 0.0715(2) 0.0580(5) Uani d . 1 . .
H H10A 0.7905 0.6289 0.1179 0.070 Uiso calc R 1 . .
H H10B 0.7517 0.6059 -0.0244 0.070 Uiso calc R 1 . .
C C11 0.5376(3) 0.6301(2) 0.1105(2) 0.0553(5) Uani d . 1 . .
H H11A 0.4723 0.6319 0.0349 0.066 Uiso calc R 1 . .
H H11B 0.4967 0.7350 0.1334 0.066 Uiso calc R 1 . .
N N1 0.78451(16) 0.12503(15) 0.63650(13) 0.0351(3) Uani d . 1 . .
N N2 1.17052(18) 0.13662(16) 0.79623(13) 0.0379(3) Uani d . 1 . .
N N3 1.19480(17) 0.20279(17) 0.56373(13) 0.0392(3) Uani d . 1 . .
N N4 0.97815(17) 0.29393(16) 0.42032(13) 0.0371(3) Uani d . 1 . .
O O1 0.71913(17) 0.14805(16) 0.52435(12) 0.0489(3) Uani d . 1 . .
O O2 0.72085(16) 0.06008(15) 0.73842(12) 0.0468(3) Uani d . 1 . .
S S1 0.83905(6) 0.36969(6) 0.11346(4) 0.04884(14) Uani d . 1 . .
S S2 0.49010(6) 0.50283(6) 0.25217(5) 0.05506(15) Uani d . 1 . .

loop_
_atom_site_aniso_label
_atom_site_aniso_U_11
_atom_site_aniso_U_22
_atom_site_aniso_U_33
_atom_site_aniso_U_12
_atom_site_aniso_U_13
_atom_site_aniso_U_23
C1 0.0265(6) 0.0378(7) 0.0330(7) -0.0138(6) -0.0029(5) -0.0035(6)
C2 0.0335(7) 0.0431(8) 0.0374(8) -0.0172(6) -0.0063(6) 0.0011(6)
C3 0.0567(11) 0.0614(11) 0.0527(11) -0.0299(9) -0.0264(9) 0.0123(8)
C4 0.0278(7) 0.0460(9) 0.0500(9) -0.0147(6) -0.0088(6) -0.0018(7)
C5 0.0339(8) 0.0632(11) 0.0447(9) -0.0253(8) 0.0054(7) -0.0052(8)
C6 0.0422(9) 0.0823(13) 0.0432(9) -0.0350(9) -0.0002(7) 0.0080(9)
C7 0.0273(6) 0.0357(7) 0.0345(7) -0.0137(6) -0.0021(5) -0.0063(6)
C8 0.0357(7) 0.0391(8) 0.0330(7) -0.0133(6) -0.0027(6) -0.0035(6)
C9 0.0377(8) 0.0389(8) 0.0347(7) -0.0155(6) -0.0057(6) -0.0001(6)
C10 0.0654(12) 0.0611(12) 0.0487(10) -0.0323(10) -0.0003(9) 0.0097(9)
C11 0.0624(12) 0.0449(10) 0.0529(11) -0.0161(9) -0.0072(9) 0.0039(8)
N1 0.0296(6) 0.0421(7) 0.0368(6) -0.0173(5) -0.0016(5) -0.0039(5)
N2 0.0367(7) 0.0424(7) 0.0384(7) -0.0187(6) -0.0115(5) 0.0009(5)
N3 0.0281(6) 0.0519(8) 0.0399(7) -0.0200(6) -0.0026(5) 0.0010(6)
N4 0.0312(6) 0.0487(7) 0.0322(6) -0.0179(6) -0.0007(5) -0.0005(5)
O1 0.0481(7) 0.0701(8) 0.0408(6) -0.0360(6) -0.0129(5) 0.0011(6)
O2 0.0402(6) 0.0648(8) 0.0420(6) -0.0314(6) 0.0006(5) 0.0030(5)
S1 0.0490(3) 0.0596(3) 0.0356(2) -0.0154(2) -0.00023(17) -0.01182(18)
S2 0.0342(2) 0.0736(3) 0.0498(3) -0.0182(2) -0.00542(18) 0.0116(2)

loop_
_atom_type_symbol
_atom_type_description
_atom_type_scat_dispersion_real
_atom_type_scat_dispersion_imag
_atom_type_scat_source
C C 0.0033 0.0016 'International Tables Vol C Tables 4.2.6.8 and 6.1.1.4'
H H 0.0000 0.0000 'International Tables Vol C Tables 4.2.6.8 and 6.1.1.4'
N N 0.0061 0.0033 'International Tables Vol C Tables 4.2.6.8 and 6.1.1.4'
O O 0.0106 0.0060 'International Tables Vol C Tables 4.2.6.8 and 6.1.1.4'
S S 0.1246 0.1234 'International Tables Vol C Tables 4.2.6.8 and 6.1.1.4'

loop_
_geom_angle_atom_site_label_1
_geom_angle_atom_site_label_2
_geom_angle_atom_site_label_3
_geom_angle_site_symmetry_1
_geom_angle_site_symmetry_3
_geom_angle
_geom_angle_publ_flag
N1 C1 C7 . . 123.33(13) ?
N1 C1 C2 . . 114.77(12) ?
C7 C1 C2 . . 120.49(12) ?
N2 C2 C1 . . 112.09(12) ?
N2 C2 H2A . . 109.2 ?
C1 C2 H2A . . 109.2 ?
N2 C2 H2B . . 109.2 ?
C1 C2 H2B . . 109.2 ?
H2A C2 H2B . . 107.9 ?
N2 C3 H3A . . 109.5 ?
N2 C3 H3B . . 109.5 ?
H3A C3 H3B . . 109.5 ?
N2 C3 H3C . . 109.5 ?
H3A C3 H3C . . 109.5 ?
H3B C3 H3C . . 109.5 ?
N3 C4 N2 . . 107.66(13) ?
N3 C4 H4A . . 110.2 ?
N2 C4 H4A . . 110.2 ?
N3 C4 H4B . . 110.2 ?
N2 C4 H4B . . 110.2 ?
H4A C4 H4B . . 108.5 ?
N3 C5 C6 . . 101.87(13) ?
N3 C5 H5A . . 111.4 ?
C6 C5 H5A . . 111.4 ?
N3 C5 H5B . . 111.4 ?
C6 C5 H5B . . 111.4 ?
H5A C5 H5B . . 109.3 ?
N4 C6 C5 . . 103.53(13) ?
N4 C6 H6A . . 111.1 ?
C5 C6 H6A . . 111.1 ?
N4 C6 H6B . . 111.1 ?
C5 C6 H6B . . 111.1 ?
H6A C6 H6B . . 109.0 ?
N3 C7 N4 . . 110.27(13) ?
N3 C7 C1 . . 117.58(13) ?
N4 C7 C1 . . 132.15(13) ?
N4 C8 C9 . . 113.81(13) ?
N4 C8 H8A . . 108.8 ?
C9 C8 H8A . . 108.8 ?
N4 C8 H8B . . 108.8 ?
C9 C8 H8B . . 108.8 ?
H8A C8 H8B . . 107.7 ?
C8 C9 S1 . . 115.71(11) ?
C8 C9 S2 . . 109.68(11) ?
S1 C9 S2 . . 106.91(8) ?
C8 C9 H9 . . 108.1 ?
S1 C9 H9 . . 108.1 ?
S2 C9 H9 . . 108.1 ?
C11 C10 S1 . . 110.59(13) ?
C11 C10 H10A . . 109.5 ?
S1 C10 H10A . . 109.5 ?
C11 C10 H10B . . 109.5 ?
S1 C10 H10B . . 109.5 ?
H10A C10 H10B . . 108.1 ?
C10 C11 S2 . . 111.27(13) ?
C10 C11 H11A . . 109.4 ?
S2 C11 H11A . . 109.4 ?
C10 C11 H11B . . 109.4 ?
S2 C11 H11B . . 109.4 ?
H11A C11 H11B . . 108.0 ?
O1 N1 O2 . . 120.14(12) ?
O1 N1 C1 . . 122.24(13) ?
O2 N1 C1 . . 117.56(12) ?
C4 N2 C3 . . 110.33(14) ?
C4 N2 C2 . . 110.28(12) ?
C3 N2 C2 . . 109.41(13) ?
C7 N3 C4 . . 120.45(13) ?
C7 N3 C5 . . 110.88(13) ?
C4 N3 C5 . . 122.79(13) ?
C7 N4 C8 . . 123.79(12) ?
C7 N4 C6 . . 108.50(12) ?
C8 N4 C6 . . 117.02(13) ?
C10 S1 C9 . . 93.94(8) ?
C11 S2 C9 . . 98.01(8) ?

loop_
_geom_bond_atom_site_label_1
_geom_bond_atom_site_label_2
_geom_bond_site_symmetry_2
_geom_bond_distance
_geom_bond_publ_flag
C1 N1 . 1.3686(18) ?
C1 C7 . 1.408(2) ?
C1 C2 . 1.509(2) ?
C2 N2 . 1.4642(19) ?
C2 H2A . 0.9700 ?
C2 H2B . 0.9700 ?
C3 N2 . 1.463(2) ?
C3 H3A . 0.9600 ?
C3 H3B . 0.9600 ?
C3 H3C . 0.9600 ?
C4 N3 . 1.444(2) ?
C4 N2 . 1.448(2) ?
C4 H4A . 0.9700 ?
C4 H4B . 0.9700 ?
C5 N3 . 1.452(2) ?
C5 C6 . 1.508(2) ?
C5 H5A . 0.9700 ?
C5 H5B . 0.9700 ?
C6 N4 . 1.488(2) ?
C6 H6A . 0.9700 ?
C6 H6B . 0.9700 ?
C7 N3 . 1.3455(18) ?
C7 N4 . 1.3552(19) ?
C8 N4 . 1.4640(19) ?
C8 C9 . 1.529(2) ?
C8 H8A . 0.9700 ?
C8 H8B . 0.9700 ?
C9 S1 . 1.8019(16) ?
C9 S2 . 1.8169(16) ?
C9 H9 . 0.9800 ?
C10 C11 . 1.495(3) ?
C10 S1 . 1.802(2) ?
C10 H10A . 0.9700 ?
C10 H10B . 0.9700 ?
C11 S2 . 1.8068(19) ?
C11 H11A . 0.9700 ?
C11 H11B . 0.9700 ?
N1 O1 . 1.2559(17) ?
N1 O2 . 1.2641(17) ?

loop_
_geom_torsion_atom_site_label_1
_geom_torsion_atom_site_label_2
_geom_torsion_atom_site_label_3
_geom_torsion_atom_site_label_4
_geom_torsion_site_symmetry_1
_geom_torsion_site_symmetry_2
_geom_torsion_site_symmetry_3
_geom_torsion_site_symmetry_4
_geom_torsion
_geom_torsion_publ_flag
N1 C1 C2 N2 . . . . 175.52(13) ?
C7 C1 C2 N2 . . . . 8.6(2) ?
N3 C5 C6 N4 . . . . -20.74(19) ?
N1 C1 C7 N3 . . . . -157.53(14) ?
C2 C1 C7 N3 . . . . 8.2(2) ?
N1 C1 C7 N4 . . . . 22.3(3) ?
C2 C1 C7 N4 . . . . -171.97(15) ?
N4 C8 C9 S1 . . . . -62.50(16) ?
N4 C8 C9 S2 . . . . 176.50(10) ?
S1 C10 C11 S2 . . . . 28.7(2) ?
C7 C1 N1 O1 . . . . -4.1(2) ?
C2 C1 N1 O1 . . . . -170.58(14) ?
C7 C1 N1 O2 . . . . 173.30(14) ?
C2 C1 N1 O2 . . . . 6.8(2) ?
N3 C4 N2 C3 . . . . -174.80(13) ?
N3 C4 N2 C2 . . . . 64.22(16) ?
C1 C2 N2 C4 . . . . -44.99(17) ?
C1 C2 N2 C3 . . . . -166.51(14) ?
N4 C7 N3 C4 . . . . -166.78(14) ?
C1 C7 N3 C4 . . . . 13.1(2) ?
N4 C7 N3 C5 . . . . -13.07(19) ?
C1 C7 N3 C5 . . . . 166.80(14) ?
N2 C4 N3 C7 . . . . -49.50(19) ?
N2 C4 N3 C5 . . . . 159.98(14) ?
C6 C5 N3 C7 . . . . 21.40(19) ?
C6 C5 N3 C4 . . . . 174.39(16) ?
N3 C7 N4 C8 . . . . -144.85(14) ?
C1 C7 N4 C8 . . . . 35.3(2) ?
N3 C7 N4 C6 . . . . -1.68(19) ?
C1 C7 N4 C6 . . . . 178.48(17) ?
C9 C8 N4 C7 . . . . -127.28(15) ?
C9 C8 N4 C6 . . . . 92.38(18) ?
C5 C6 N4 C7 . . . . 14.7(2) ?
C5 C6 N4 C8 . . . . 160.67(14) ?
C11 C10 S1 C9 . . . . -42.36(16) ?
C8 C9 S1 C10 . . . . -82.86(13) ?
S2 C9 S1 C10 . . . . 39.62(10) ?
C10 C11 S2 C9 . . . . -0.91(17) ?
C8 C9 S2 C11 . . . . 99.63(12) ?
S1 C9 S2 C11 . . . . -26.54(10) ?

loop_
_cod_related_entry_id
_cod_related_entry_database
_cod_related_entry_code
1 ChemSpider 24745778
